data_7235614
loop_
_publ_author_name
'Naveen, Naveen'
'Babu, Srinivasarao Arulananda'
'Kaur, Gurpreet'
'Aslam, Nayyar Ahmad'
'Karanam, Maheswararao'

_publ_section_title
;
 Glaser--Eglinton--Hay sp--sp coupling and macrocyclization: construction
 of a new class of polyether macrocycles having a 1,3-diyne unit
;
_journal_issue 36
_journal_name_full 'RSC Adv.'
_journal_page_first 18904
_journal_paper_doi 10.1039/C4RA02174F
_journal_volume 4
_journal_year 2014
_chemical_formula_moiety 'C24 H20 O4'
_chemical_formula_sum 'C24 H20 O4'
_chemical_formula_weight 372.42
_space_group_IT_number 14
_space_group_name_Hall '-P 2yn'
_space_group_name_H-M_alt 'P 1 21/n 1'
_symmetry_cell_setting monoclinic
_symmetry_Int_Tables_number 14
_symmetry_space_group_name_Hall '-P 2yn'
_symmetry_space_group_name_H-M 'P 1 21/n 1'
_atom_sites_solution_primary direct
_audit_creation_date 2014-02-20
_audit_creation_method
;
  Olex2 1.2
  (compiled Apr 23 2013 17:59:47, GUI svn.r4466)
;
_cell_angle_alpha 90
_cell_angle_beta 93.902(18)
_cell_angle_gamma 90
_cell_formula_units_Z 4
_cell_length_a 4.856(3)
_cell_length_b 53.09(4)
_cell_length_c 7.510(5)
_cell_measurement_temperature 298(2)
_cell_volume 1932(2)
_computing_molecular_graphics
;
O. V. Dolomanov, L. J. Bourhis, R. J. Gildea, J. A. K. Howard and H. Puschmann,
OLEX2: a complete structure solution, refinement and analysis program.
        J. Appl. Cryst. (2009). 42, 339-341.
;
_computing_publication_material
;
O. V. Dolomanov, L. J. Bourhis, R. J. Gildea, J. A. K. Howard and H. Puschmann,
OLEX2: a complete structure solution, refinement and analysis program.
        J. Appl. Cryst. (2009). 42, 339-341.
;
_computing_structure_refinement
;
        SHELXL, G.M. Sheldrick, Acta Cryst.
        (2008). A64, 112-122
;
_computing_structure_solution
;
        SHELXS, G.M. Sheldrick, Acta Cryst.
        (2008). A64, 112-122
;
_diffrn_ambient_temperature 298(2)
_diffrn_measured_fraction_theta_full 0.9861
_diffrn_measured_fraction_theta_max 0.9861
_diffrn_radiation_wavelength 0.71073
_diffrn_reflns_av_R_equivalents 0.0816
_diffrn_reflns_limit_h_max 5
_diffrn_reflns_limit_h_min -2
_diffrn_reflns_limit_k_max 63
_diffrn_reflns_limit_k_min -61
_diffrn_reflns_limit_l_max 8
_diffrn_reflns_limit_l_min -7
_diffrn_reflns_number 10743
_diffrn_reflns_theta_full 25.0259
_diffrn_reflns_theta_max 25.03
_diffrn_reflns_theta_min 0.77
_exptl_absorpt_coefficient_mu 0.087
_exptl_absorpt_correction_T_max 0.7355
_exptl_absorpt_correction_T_min 0.5730
_exptl_absorpt_correction_type multi-scan
_exptl_absorpt_process_details
;
        SADABS-2008/1 (Bruker,2008) was used for absorption correction.
        wR2(int) was 0.1098 before and 0.0781 after correction.
        The Ratio of minimum to maximum transmission is 0.7079.
        The \l/2 correction factor is 0.0015.
;
_exptl_crystal_density_diffrn 1.2805
_exptl_crystal_F_000 784.0
_exptl_crystal_size_max 0.3
_exptl_crystal_size_mid 0.2
_exptl_crystal_size_min 0.1
_refine_diff_density_max 0.4804
_refine_diff_density_min -0.3494
_refine_diff_density_rms 0.0933
_refine_ls_goodness_of_fit_ref 1.1283
_refine_ls_hydrogen_treatment constr
_refine_ls_matrix_type full
_refine_ls_number_constraints 0
_refine_ls_number_parameters 252
_refine_ls_number_reflns 3345
_refine_ls_number_restraints 0
_refine_ls_restrained_S_all 1.1283
_refine_ls_R_factor_all 0.1366
_refine_ls_R_factor_gt 0.0797
_refine_ls_shift/su_max 0.0159
_refine_ls_shift/su_mean 0.0034
_refine_ls_structure_factor_coef Fsqd
_refine_ls_weighting_details 'w=1/[\s^2^(Fo^2^)+(0.1P)^2^] where P=(Fo^2^+2Fc^2^)/3'
_refine_ls_weighting_scheme calc
_refine_ls_wR_factor_ref 0.2365
_reflns_number_gt 1842
_reflns_number_total 3345
_reflns_threshold_expression I>=2u(I)
_cod_data_source_file c4ra02174f2.cif
_cod_data_source_block nm1135a1_0m
_cod_database_code 7235614

loop_
_symmetry_equiv_pos_as_xyz
x,y,z
-x+1/2,y+1/2,-z+1/2
-x,-y,-z
x-1/2,-y-1/2,z-1/2

loop_
_atom_site_label
_atom_site_type_symbol
_atom_site_fract_x
_atom_site_fract_y
_atom_site_fract_z
_atom_site_U_iso_or_equiv
_atom_site_adp_type
_atom_site_occupancy
H1a H 0.0816 0.0622 1.3139 0.089 Uiso 1
H1b H 0.0245 0.0693 1.1121 0.089 Uiso 1
H6a H 1.2598 0.1516 1.3421 0.084 Uiso 1
H6b H 1.1504 0.1616 1.1538 0.084 Uiso 1
H7a H 0.7386 0.2079 1.3106 0.078 Uiso 1
H7b H 0.6599 0.1833 1.2034 0.078 Uiso 1
H9 H 1.1808 0.2306 1.2133 0.077 Uiso 1
H10 H 1.3814 0.2475 0.9707 0.078 Uiso 1
H11 H 1.2689 0.2317 0.691 0.078 Uiso 1
H12 H 0.9444 0.1999 0.6501 0.072 Uiso 1
H14a H 0.7701 0.1607 0.6685 0.072 Uiso 1
H14b H 0.5218 0.1798 0.6475 0.072 Uiso 1
H17a H -0.0961 0.1121 0.7941 0.109 Uiso 1
H17b H -0.0028 0.1061 0.6026 0.109 Uiso 1
H19 H -0.2477 0.0754 0.5686 0.068 Uiso 1
H20 H -0.4333 0.0363 0.4979 0.086 Uiso 1
H21 H -0.2529 0.0006 0.6327 0.086 Uiso 1
H22 H 0.1109 0.0036 0.8382 0.078 Uiso 1
H24a H 0.5202 0.0294 0.959 0.078 Uiso 1
H24b H 0.492 0.0589 0.9602 0.078 Uiso 1
C1 C 0.1683(10) 0.06503(10) 1.2030(6) 0.0730(13) Uani 1
C2 C 0.3613(10) 0.08609(9) 1.2255(6) 0.0686(13) Uani 1
C3 C 0.5270(9) 0.10302(9) 1.2398(6) 0.0659(13) Uani 1
C4 C 0.7188(10) 0.12184(9) 1.2535(6) 0.0638(12) Uani 1
C5 C 0.8839(10) 0.13845(9) 1.2644(6) 0.0669(13) Uani 1
C6 C 1.0977(9) 0.15803(9) 1.2733(7) 0.0692(13) Uani 1
C7 C 0.8118(9) 0.19428(8) 1.2415(6) 0.0640(12) Uani 1
C8 C 0.9381(7) 0.20509(7) 1.0799(5) 0.0501(10) Uani 1
C9 C 1.1322(9) 0.22438(8) 1.0996(6) 0.0627(12) Uani 1
C10 C 1.2541(8) 0.23451(8) 0.9550(7) 0.0639(13) Uani 1
C11 C 1.1856(8) 0.22521(8) 0.7887(6) 0.0642(12) Uani 1
C12 C 0.9922(8) 0.20608(8) 0.7640(6) 0.0593(11) Uani 1
C13 C 0.8708(7) 0.19607(7) 0.9099(6) 0.0498(10) Uani 1
C14 C 0.6072(8) 0.16677(8) 0.7233(6) 0.0589(11) Uani 1
C15 C 0.4133(8) 0.14604(8) 0.7427(6) 0.0572(11) Uani 1
C16 C 0.2587(9) 0.12881(8) 0.7430(6) 0.0624(12) Uani 1
C17 C 0.0618(9) 0.10820(8) 0.7269(9) 0.0903(18) Uani 1
C18 C 0.0494(8) 0.06313(7) 0.7472(5) 0.0494(10) Uani 1
C19 C -0.1726(8) 0.06106(8) 0.6237(6) 0.0557(11) Uani 1
C20 C -0.2837(9) 0.03755(10) 0.5820(7) 0.0707(13) Uani 1
C21 C -0.1775(10) 0.01631(9) 0.6623(7) 0.0711(13) Uani 1
C22 C 0.0387(10) 0.01826(8) 0.7850(6) 0.0637(12) Uani 1
C23 C 0.1578(7) 0.04158(8) 0.8352(6) 0.0528(10) Uani 1
C24 C 0.3928(8) 0.04318(8) 0.9746(6) 0.0639(12) Uani 1
O1 O 0.2984(6) 0.04216(6) 1.1529(4) 0.0716(9) Uani 1
O2 O 1.0099(6) 0.18047(6) 1.3523(4) 0.0690(9) Uani 1
O3 O 0.6818(6) 0.17669(5) 0.8964(4) 0.0645(8) Uani 1
O4 O 0.1820(5) 0.08561(5) 0.7905(4) 0.0628(9) Uani 1

loop_
_atom_site_aniso_label
_atom_site_aniso_U_11
_atom_site_aniso_U_22
_atom_site_aniso_U_33
_atom_site_aniso_U_23
_atom_site_aniso_U_13
_atom_site_aniso_U_12
C1 0.075(3) 0.083(4) 0.065(3) 0.003(3) 0.025(2) -0.001(3)
C2 0.071(3) 0.072(3) 0.063(3) 0.002(2) 0.004(2) 0.009(3)
C3 0.063(3) 0.064(3) 0.071(3) -0.002(3) 0.004(2) 0.018(3)
C4 0.072(3) 0.055(3) 0.064(3) -0.001(2) 0.000(2) 0.009(2)
C5 0.072(3) 0.064(3) 0.064(3) 0.003(2) -0.003(2) 0.014(3)
C6 0.065(3) 0.067(3) 0.073(3) 0.002(3) -0.010(2) -0.005(2)
C7 0.065(3) 0.062(3) 0.066(3) -0.008(2) 0.007(2) 0.004(2)
C8 0.048(2) 0.051(2) 0.052(3) -0.002(2) 0.0005(19) 0.0065(18)
C9 0.062(3) 0.058(3) 0.066(3) -0.009(2) -0.009(2) 0.003(2)
C10 0.063(3) 0.052(3) 0.076(4) 0.000(2) -0.005(2) -0.009(2)
C11 0.064(3) 0.061(3) 0.067(3) 0.015(2) 0.000(2) -0.009(2)
C12 0.064(2) 0.062(3) 0.051(3) 0.001(2) -0.002(2) -0.007(2)
C13 0.049(2) 0.043(2) 0.057(3) 0.001(2) 0.002(2) 0.0031(18)
C14 0.064(2) 0.057(3) 0.056(3) -0.005(2) 0.006(2) -0.006(2)
C15 0.056(2) 0.051(3) 0.064(3) 0.008(2) -0.002(2) 0.000(2)
C16 0.057(2) 0.051(3) 0.077(3) 0.007(2) -0.006(2) -0.002(2)
C17 0.062(3) 0.049(3) 0.157(6) 0.018(3) -0.013(3) -0.009(2)
C18 0.050(2) 0.051(2) 0.048(2) 0.0066(19) 0.0118(19) -0.0018(18)
C19 0.051(2) 0.059(3) 0.057(3) 0.008(2) 0.002(2) -0.0057(19)
C20 0.068(3) 0.078(3) 0.067(3) -0.003(3) 0.007(2) -0.016(3)
C21 0.077(3) 0.064(3) 0.074(3) -0.004(3) 0.017(3) -0.016(2)
C22 0.076(3) 0.051(3) 0.066(3) 0.002(2) 0.013(2) 0.007(2)
C23 0.047(2) 0.060(3) 0.052(3) 0.007(2) 0.0165(19) 0.0093(19)
C24 0.063(3) 0.063(3) 0.067(3) 0.005(2) 0.007(2) 0.017(2)
O1 0.092(2) 0.068(2) 0.056(2) 0.0155(16) 0.0072(17) 0.0019(17)
O2 0.080(2) 0.078(2) 0.0483(19) -0.0063(16) -0.0012(15) -0.0037(16)
O3 0.0735(18) 0.0643(19) 0.056(2) -0.0003(15) 0.0031(14) -0.0221(15)
O4 0.0574(16) 0.0501(17) 0.078(2) 0.0123(15) -0.0166(15) -0.0038(13)

loop_
_atom_type_symbol
_atom_type_scat_dispersion_real
_atom_type_scat_dispersion_imag
_atom_type_scat_source
H 0 0 'International Tables Volume C Table 6.1.1.4 (pp. 500-502)'
C 0.0033 0.0016 'International Tables Volume C Table 6.1.1.4 (pp. 500-502)'
O 0.0106 0.006 'International Tables Volume C Table 6.1.1.4 (pp. 500-502)'

loop_
_geom_angle_atom_site_label_1
_geom_angle_atom_site_label_2
_geom_angle_atom_site_label_3
_geom_angle
O1 C1 C2 112.9(4)
C3 C2 C1 177.5(5)
C4 C3 C2 178.6(5)
C5 C4 C3 179.2(5)
C6 C5 C4 176.9(5)
O2 C6 C5 112.6(4)
O2 C7 C8 111.6(3)
C9 C8 C7 120.2(4)
C13 C8 C7 121.9(4)
C13 C8 C9 118.0(4)
C10 C9 C8 121.7(4)
C11 C10 C9 119.2(4)
C12 C11 C10 120.6(4)
C13 C12 C11 119.7(4)
C12 C13 C8 120.8(4)
O3 C13 C8 116.1(4)
O3 C13 C12 123.1(4)
O3 C14 C15 108.2(3)
C16 C15 C14 174.2(5)
C17 C16 C15 174.9(5)
O4 C17 C16 111.0(3)
C23 C18 C19 120.2(4)
O4 C18 C19 123.8(3)
O4 C18 C23 116.0(3)
C20 C19 C18 119.9(4)
C21 C20 C19 121.0(4)
C22 C21 C20 119.4(4)
C23 C22 C21 122.4(4)
C22 C23 C18 117.2(4)
C24 C23 C18 121.7(4)
C24 C23 C22 121.1(4)
O1 C24 C23 111.8(3)
C24 O1 C1 112.7(3)
C7 O2 C6 113.5(3)
C14 O3 C13 118.0(3)
C18 O4 C17 118.7(3)

loop_
_geom_bond_atom_site_label_1
_geom_bond_atom_site_label_2
_geom_bond_distance
C1 C2 1.461(7)
C1 O1 1.431(5)
C2 C3 1.206(6)
C3 C4 1.365(7)
C4 C5 1.191(6)
C5 C6 1.468(7)
C6 O2 1.409(5)
C7 C8 1.510(6)
C7 O2 1.431(5)
C8 C9 1.393(6)
C8 C13 1.382(5)
C9 C10 1.381(6)
C10 C11 1.363(6)
C11 C12 1.387(6)
C12 C13 1.385(6)
C13 O3 1.378(4)
C14 C15 1.462(6)
C14 O3 1.427(5)
C15 C16 1.184(5)
C16 C17 1.453(6)
C17 O4 1.403(5)
C18 C19 1.378(5)
C18 C23 1.405(5)
C18 O4 1.384(4)
C19 C20 1.387(6)
C20 C21 1.363(6)
C21 C22 1.353(6)
C22 C23 1.407(6)
C23 C24 1.498(6)
C24 O1 1.446(6)
